data_4086210
loop_
_publ_author_name
'Tanoue, Keita'
'Yamashita, Makoto'

_publ_section_title
;
 Synthesis of Pincer Iridium Complexes Bearing a Boron Atom
 andiPr-Substituted Phosphorus Atoms: Application to Catalytic Transfer
 Dehydrogenation of Alkanes
;
_journal_issue 16
_journal_name_full Organometallics
_journal_page_first 4011
_journal_paper_doi 10.1021/acs.organomet.5b00376
_journal_volume 34
_journal_year 2015
_chemical_formula_moiety 'C25 H47 B Ir N2 P2'
_chemical_formula_sum 'C25 H47 B Ir N2 P2'
_chemical_formula_weight 640.59
_chemical_name_systematic
;
 ?
;
_space_group_crystal_system monoclinic
_space_group_IT_number 14
_space_group_name_Hall '-P 2yn'
_space_group_name_H-M_alt 'P 1 21/n 1'
_symmetry_space_group_name_Hall '-P 2yn'
_symmetry_space_group_name_H-M 'P 1 21/n 1'
_atom_sites_solution_hydrogens geom
_audit_creation_method SHELXL-2014
_cell_angle_alpha 90
_cell_angle_beta 92.221(2)
_cell_angle_gamma 90
_cell_formula_units_Z 8
_cell_length_a 10.8756(15)
_cell_length_b 27.233(4)
_cell_length_c 19.363(3)
_cell_measurement_reflns_used 17209
_cell_measurement_temperature 93.1500
_cell_measurement_theta_max 31.3333
_cell_measurement_theta_min 2.9239
_cell_volume 5730.5(15)
_computing_cell_refinement 'RIGAKU CrystalClear'
_computing_data_collection 'RIGAKU CrystalClear'
_computing_data_reduction 'RIGAKU CrystalClear'
_computing_molecular_graphics 'Yadokari-XG 2009(Wakita Nemoto et al.)'
_computing_publication_material 'Yadokari-XG 2009(Wakita,Nemoto et al.)'
_computing_structure_refinement 'SHELXL-2014 (Sheldrick, 2014)'
_computing_structure_solution SIR-2004
_diffrn_ambient_temperature 93(2)
_diffrn_detector_area_resol_mean 28.5714
_diffrn_measured_fraction_theta_full 0.998
_diffrn_measured_fraction_theta_max 0.998
_diffrn_measurement_device_type 'Rigaku VariMax Saturn'
_diffrn_measurement_method 'omega scans'
_diffrn_radiation_monochromator Confocal
_diffrn_radiation_source 'rotating-anode X-ray tube'
_diffrn_radiation_type MoK\a
_diffrn_radiation_wavelength 0.71075
_diffrn_reflns_av_R_equivalents 0.0595
_diffrn_reflns_av_unetI/netI 0.0590
_diffrn_reflns_laue_measured_fraction_full 0.998
_diffrn_reflns_laue_measured_fraction_max 0.998
_diffrn_reflns_limit_h_max 14
_diffrn_reflns_limit_h_min -14
_diffrn_reflns_limit_k_max 35
_diffrn_reflns_limit_k_min -28
_diffrn_reflns_limit_l_max 23
_diffrn_reflns_limit_l_min -25
_diffrn_reflns_number 45954
_diffrn_reflns_point_group_measured_fraction_full 0.998
_diffrn_reflns_point_group_measured_fraction_max 0.998
_diffrn_reflns_theta_full 25.242
_diffrn_reflns_theta_max 27.467
_diffrn_reflns_theta_min 3.077
_exptl_absorpt_coefficient_mu 4.786
_exptl_absorpt_correction_T_max 0.9935
_exptl_absorpt_correction_T_min 0.9852
_exptl_absorpt_correction_type numerical
_exptl_absorpt_process_details 'Jacobson, R. (1998) Private communication'
_exptl_crystal_colour Red
_exptl_crystal_density_diffrn 1.485
_exptl_crystal_description Prism
_exptl_crystal_F_000 2584
_exptl_crystal_size_max 0.220
_exptl_crystal_size_mid 0.100
_exptl_crystal_size_min 0.090
_refine_diff_density_max 2.392
_refine_diff_density_min -2.432
_refine_diff_density_rms 0.181
_refine_ls_extinction_method none
_refine_ls_goodness_of_fit_ref 1.093
_refine_ls_hydrogen_treatment constr
_refine_ls_matrix_type full
_refine_ls_number_parameters 577
_refine_ls_number_reflns 13087
_refine_ls_number_restraints 0
_refine_ls_restrained_S_all 1.093
_refine_ls_R_factor_all 0.0598
_refine_ls_R_factor_gt 0.0464
_refine_ls_shift/su_max 0.001
_refine_ls_shift/su_mean 0.000
_refine_ls_structure_factor_coef Fsqd
_refine_ls_weighting_details 'w=1/[\s^2^(Fo^2^)+(0.0291P)^2^+18.0040P] where P=(Fo^2^+2Fc^2^)/3'
_refine_ls_weighting_scheme calc
_refine_ls_wR_factor_gt 0.0917
_refine_ls_wR_factor_ref 0.0998
_reflns_Friedel_coverage 0.000
_reflns_number_gt 10860
_reflns_number_total 13087
_reflns_threshold_expression 'I > 2\s(I)'
_cod_data_source_file om5b00376_si_002.cif
_cod_data_source_block 3c
_cod_depositor_comments
;
The following automatic conversions were performed:

'_exptl_absorpt_correction_type' value 'Numerical' changed to
'numerical' according to
/usr/data/users/saulius/crontab/automatic-downloads/rss-feeds/ACS/lib/dictionaries/cif_core.dic
dictionary named 'cif_core.dic' version 2.4.2 from 2011-04-26.

Automatic conversion script
Id: cif_fix_values 3271 2015-04-21 07:52:19Z andrius 

 Adding full bibliography for 4086208--4086211.cif.
;
_cod_original_cell_volume 5730.6(14)
_cod_database_code 4086210
_shelx_space_group_comment
;
The symmetry employed for this shelxl refinement is uniquely defined
by the following loop, which should always be used as a source of
symmetry information in preference to the above space-group names.
They are only intended as comments.
;
_shelx_estimated_absorpt_t_min 0.419
_shelx_estimated_absorpt_t_max 0.673
_shelxl_version_number 2014-3

loop_
_space_group_symop_operation_xyz
'x, y, z'
'-x+1/2, y+1/2, -z+1/2'
'-x, -y, -z'
'x-1/2, -y-1/2, z-1/2'

loop_
_atom_site_label
_atom_site_type_symbol
_atom_site_fract_x
_atom_site_fract_y
_atom_site_fract_z
_atom_site_U_iso_or_equiv
_atom_site_adp_type
_atom_site_occupancy
_atom_site_site_symmetry_order
_atom_site_calc_flag
_atom_site_refinement_flags_posn
_atom_site_refinement_flags_adp
Ir1 Ir -0.02110(2) 0.39452(2) 0.37244(2) 0.01495(6) Uani 1 1 d . .
P1 P -0.14125(12) 0.37335(5) 0.46221(7) 0.0166(3) Uani 1 1 d . .
P2 P 0.12892(12) 0.37438(5) 0.29798(7) 0.0167(3) Uani 1 1 d . .
C1 C -0.1354(5) 0.4601(2) 0.3625(3) 0.0208(12) Uani 1 1 d . .
H1 H -0.2227 0.4549 0.3480 0.025 Uiso 1 1 calc R U
H1A H -0.1237 0.4852 0.3992 0.025 Uiso 1 1 calc R U
C2 C -0.0509(6) 0.4608(2) 0.3096(3) 0.0251(13) Uani 1 1 d . .
H2 H 0.0143 0.4862 0.3132 0.030 Uiso 1 1 calc R U
H2A H -0.0848 0.4559 0.2620 0.030 Uiso 1 1 calc R U
N1 N 0.0401(4) 0.31169(15) 0.4829(2) 0.0156(9) Uani 1 1 d . .
B1 B 0.0686(6) 0.3356(2) 0.4192(3) 0.0185(13) Uani 1 1 d . .
N2 N 0.1802(4) 0.31273(17) 0.3980(2) 0.0190(10) Uani 1 1 d . .
C3 C 0.2202(5) 0.27860(19) 0.4475(3) 0.0167(11) Uani 1 1 d . .
C4 C 0.3219(5) 0.2482(2) 0.4521(3) 0.0227(12) Uani 1 1 d . .
H4 H 0.3817 0.2489 0.4176 0.027 Uiso 1 1 calc R U
C5 C 0.3350(5) 0.2162(2) 0.5090(3) 0.0216(12) Uani 1 1 d . .
H5 H 0.4040 0.1948 0.5124 0.026 Uiso 1 1 calc R U
C6 C 0.2498(5) 0.2152(2) 0.5597(3) 0.0248(13) Uani 1 1 d . .
H6 H 0.2609 0.1933 0.5976 0.030 Uiso 1 1 calc R U
C7 C 0.1462(5) 0.2464(2) 0.5562(3) 0.0207(12) Uani 1 1 d . .
H7 H 0.0878 0.2458 0.5914 0.025 Uiso 1 1 calc R U
C8 C 0.1316(5) 0.27768(19) 0.5008(3) 0.0176(11) Uani 1 1 d . .
C9 C -0.0622(5) 0.32743(19) 0.5214(3) 0.0184(11) Uani 1 1 d . .
H9 H -0.0344 0.3429 0.5656 0.022 Uiso 1 1 calc R U
H9A H -0.1173 0.2996 0.5313 0.022 Uiso 1 1 calc R U
C10 C -0.1865(5) 0.4218(2) 0.5240(3) 0.0190(11) Uani 1 1 d . .
H10 H -0.2410 0.4455 0.4978 0.023 Uiso 1 1 calc R U
C11 C -0.0731(5) 0.4500(2) 0.5497(3) 0.0251(13) Uani 1 1 d . .
H11 H -0.0985 0.4810 0.5705 0.038 Uiso 1 1 calc R U
H11A H -0.0207 0.4569 0.5109 0.038 Uiso 1 1 calc R U
H11B H -0.0273 0.4304 0.5844 0.038 Uiso 1 1 calc R U
C12 C -0.2585(5) 0.4028(2) 0.5847(3) 0.0241(13) Uani 1 1 d . .
H12 H -0.2075 0.3795 0.6116 0.036 Uiso 1 1 calc R U
H12A H -0.3334 0.3863 0.5672 0.036 Uiso 1 1 calc R U
H12B H -0.2807 0.4304 0.6142 0.036 Uiso 1 1 calc R U
C13 C -0.2873(5) 0.3412(2) 0.4387(3) 0.0229(12) Uani 1 1 d . .
H13 H -0.3241 0.3303 0.4827 0.028 Uiso 1 1 calc R U
C14 C -0.2618(6) 0.2951(2) 0.3967(3) 0.0292(14) Uani 1 1 d . .
H14 H -0.3383 0.2765 0.3892 0.044 Uiso 1 1 calc R U
H14A H -0.2010 0.2747 0.4220 0.044 Uiso 1 1 calc R U
H14B H -0.2298 0.3045 0.3520 0.044 Uiso 1 1 calc R U
C15 C -0.3812(5) 0.3741(2) 0.4012(4) 0.0316(15) Uani 1 1 d . .
H15 H -0.3541 0.3810 0.3545 0.047 Uiso 1 1 calc R U
H15A H -0.3889 0.4049 0.4267 0.047 Uiso 1 1 calc R U
H15B H -0.4611 0.3574 0.3982 0.047 Uiso 1 1 calc R U
C16 C 0.2379(5) 0.3273(2) 0.3361(3) 0.0206(12) Uani 1 1 d . .
H16 H 0.2466 0.2991 0.3044 0.025 Uiso 1 1 calc R U
H16A H 0.3200 0.3417 0.3465 0.025 Uiso 1 1 calc R U
C17 C 0.2368(5) 0.4227(2) 0.2703(3) 0.0203(12) Uani 1 1 d . .
H17 H 0.1867 0.4476 0.2439 0.024 Uiso 1 1 calc R U
C18 C 0.2958(5) 0.4488(2) 0.3327(3) 0.0256(13) Uani 1 1 d . .
H18 H 0.3503 0.4260 0.3583 0.038 Uiso 1 1 calc R U
H18A H 0.2314 0.4603 0.3629 0.038 Uiso 1 1 calc R U
H18B H 0.3435 0.4769 0.3171 0.038 Uiso 1 1 calc R U
C19 C 0.3348(6) 0.4036(2) 0.2216(3) 0.0280(14) Uani 1 1 d . .
H19 H 0.3913 0.4303 0.2109 0.042 Uiso 1 1 calc R U
H19A H 0.2945 0.3916 0.1788 0.042 Uiso 1 1 calc R U
H19B H 0.3811 0.3768 0.2442 0.042 Uiso 1 1 calc R U
C20 C 0.0776(5) 0.3442(2) 0.2162(3) 0.0211(12) Uani 1 1 d . .
H20 H 0.1518 0.3296 0.1952 0.025 Uiso 1 1 calc R U
C21 C -0.0109(5) 0.3020(2) 0.2315(3) 0.0248(13) Uani 1 1 d . .
H21 H -0.0858 0.3153 0.2509 0.037 Uiso 1 1 calc R U
H21A H 0.0290 0.2794 0.2647 0.037 Uiso 1 1 calc R U
H21B H -0.0323 0.2844 0.1885 0.037 Uiso 1 1 calc R U
C22 C 0.0188(6) 0.3807(2) 0.1628(3) 0.0336(15) Uani 1 1 d . .
H22 H -0.0077 0.3628 0.1209 0.050 Uiso 1 1 calc R U
H22A H 0.0795 0.4056 0.1511 0.050 Uiso 1 1 calc R U
H22B H -0.0525 0.3966 0.1826 0.050 Uiso 1 1 calc R U
Ir2 Ir 0.00229(2) 0.09951(2) 0.24154(2) 0.01675(6) Uani 1 1 d . .
P3 P 0.14656(13) 0.12289(5) 0.32365(8) 0.0187(3) Uani 1 1 d . .
P4 P -0.12626(12) 0.12044(5) 0.15046(7) 0.0165(3) Uani 1 1 d . .
C23 C -0.0109(6) 0.0314(2) 0.2998(3) 0.0276(14) Uani 1 1 d . .
H23 H 0.0597 0.0086 0.2976 0.033 Uiso 1 1 calc R U
H23A H -0.0442 0.0341 0.3465 0.033 Uiso 1 1 calc R U
C24 C -0.0972(6) 0.0297(2) 0.2444(3) 0.0257(13) Uani 1 1 d . .
H24 H -0.1849 0.0315 0.2561 0.031 Uiso 1 1 calc R U
H24A H -0.0810 0.0060 0.2072 0.031 Uiso 1 1 calc R U
N3 N 0.1915(4) 0.18606(17) 0.2261(2) 0.0198(10) Uani 1 1 d . .
B2 B 0.0815(6) 0.1614(2) 0.2008(3) 0.0199(13) Uani 1 1 d . .
N4 N 0.0483(4) 0.18615(17) 0.1377(2) 0.0192(10) Uani 1 1 d . .
C25 C 0.1358(5) 0.2212(2) 0.1227(3) 0.0186(11) Uani 1 1 d . .
C26 C 0.1464(5) 0.2534(2) 0.0681(3) 0.0230(12) Uani 1 1 d . .
H26 H 0.0858 0.2540 0.0314 0.028 Uiso 1 1 calc R U
C27 C 0.2480(5) 0.2850(2) 0.0675(3) 0.0225(12) Uani 1 1 d . .
H27 H 0.2568 0.3069 0.0298 0.027 Uiso 1 1 calc R U
C28 C 0.3362(5) 0.2846(2) 0.1217(3) 0.0225(12) Uani 1 1 d . .
H28 H 0.4040 0.3066 0.1207 0.027 Uiso 1 1 calc R U
C29 C 0.3269(5) 0.25222(19) 0.1781(3) 0.0196(12) Uani 1 1 d . .
H29 H 0.3876 0.2518 0.2148 0.023 Uiso 1 1 calc R U
C30 C 0.2264(5) 0.2211(2) 0.1782(3) 0.0204(12) Uani 1 1 d . .
C31 C 0.2528(5) 0.1707(2) 0.2903(3) 0.0233(12) Uani 1 1 d . .
H31 H 0.2621 0.1985 0.3230 0.028 Uiso 1 1 calc R U
H31A H 0.3350 0.1567 0.2821 0.028 Uiso 1 1 calc R U
C32 C 0.0829(5) 0.1532(2) 0.4001(3) 0.0256(13) Uani 1 1 d . .
H32 H 0.1532 0.1643 0.4311 0.031 Uiso 1 1 calc R U
C33 C 0.0079(6) 0.1985(2) 0.3777(3) 0.0286(14) Uani 1 1 d . .
H33 H -0.0621 0.1884 0.3477 0.043 Uiso 1 1 calc R U
H33A H 0.0602 0.2211 0.3524 0.043 Uiso 1 1 calc R U
H33B H -0.0221 0.2152 0.4186 0.043 Uiso 1 1 calc R U
C34 C 0.0029(6) 0.1183(2) 0.4411(4) 0.0328(15) Uani 1 1 d . .
H34 H -0.0255 0.1352 0.4822 0.049 Uiso 1 1 calc R U
H34A H 0.0513 0.0894 0.4553 0.049 Uiso 1 1 calc R U
H34B H -0.0683 0.1080 0.4121 0.049 Uiso 1 1 calc R U
C35 C 0.2571(5) 0.0771(2) 0.3600(3) 0.0252(13) Uani 1 1 d . .
H35 H 0.2081 0.0511 0.3828 0.030 Uiso 1 1 calc R U
C36 C 0.3486(6) 0.0974(2) 0.4148(3) 0.0295(14) Uani 1 1 d . .
H36 H 0.4017 0.0708 0.4325 0.044 Uiso 1 1 calc R U
H36A H 0.3036 0.1116 0.4529 0.044 Uiso 1 1 calc R U
H36B H 0.3992 0.1229 0.3942 0.044 Uiso 1 1 calc R U
C37 C 0.3262(6) 0.0522(2) 0.3011(4) 0.0317(15) Uani 1 1 d . .
H37 H 0.3876 0.0749 0.2836 0.048 Uiso 1 1 calc R U
H37A H 0.2674 0.0433 0.2636 0.048 Uiso 1 1 calc R U
H37B H 0.3675 0.0225 0.3188 0.048 Uiso 1 1 calc R U
C38 C -0.0563(5) 0.16929(19) 0.0953(3) 0.0177(11) Uani 1 1 d . .
H38 H -0.0296 0.1555 0.0510 0.021 Uiso 1 1 calc R U
H38A H -0.1153 0.1963 0.0855 0.021 Uiso 1 1 calc R U
C39 C -0.2734(5) 0.1499(2) 0.1733(3) 0.0209(12) Uani 1 1 d . .
H39 H -0.3173 0.1602 0.1293 0.025 Uiso 1 1 calc R U
C40 C -0.2498(6) 0.1959(2) 0.2169(3) 0.0274(13) Uani 1 1 d . .
H40 H -0.3285 0.2113 0.2272 0.041 Uiso 1 1 calc R U
H40A H -0.1999 0.2191 0.1912 0.041 Uiso 1 1 calc R U
H40B H -0.2058 0.1869 0.2601 0.041 Uiso 1 1 calc R U
C41 C -0.3576(6) 0.1147(2) 0.2108(3) 0.0321(15) Uani 1 1 d . .
H41 H -0.3196 0.1062 0.2559 0.048 Uiso 1 1 calc R U
H41A H -0.3701 0.0849 0.1832 0.048 Uiso 1 1 calc R U
H41B H -0.4371 0.1306 0.2174 0.048 Uiso 1 1 calc R U
C42 C -0.1758(5) 0.0730(2) 0.0874(3) 0.0205(12) Uani 1 1 d . .
H42 H -0.2278 0.0491 0.1124 0.025 Uiso 1 1 calc R U
C43 C -0.2543(5) 0.0923(2) 0.0259(3) 0.0269(13) Uani 1 1 d . .
H43 H -0.2066 0.1162 0.0001 0.040 Uiso 1 1 calc R U
H43A H -0.3283 0.1082 0.0427 0.040 Uiso 1 1 calc R U
H43B H -0.2783 0.0649 -0.0045 0.040 Uiso 1 1 calc R U
C44 C -0.0666(5) 0.0442(2) 0.0607(3) 0.0255(13) Uani 1 1 d . .
H44 H -0.0963 0.0139 0.0384 0.038 Uiso 1 1 calc R U
H44A H -0.0098 0.0360 0.0995 0.038 Uiso 1 1 calc R U
H44B H -0.0237 0.0643 0.0272 0.038 Uiso 1 1 calc R U
C45 C 0.2837(11) -0.0600(4) 0.4742(5) 0.080(3) Uani 1 1 d . .
H45 H 0.2012 -0.0745 0.4740 0.119 Uiso 1 1 calc R U
H45A H 0.3453 -0.0862 0.4728 0.119 Uiso 1 1 calc R U
H45B H 0.2906 -0.0387 0.4338 0.119 Uiso 1 1 calc R U
C46 C 0.3055(8) -0.0296(3) 0.5402(4) 0.055(2) Uani 1 1 d . .
H46 H 0.3021 -0.0516 0.5808 0.066 Uiso 1 1 calc R U
H46A H 0.3890 -0.0152 0.5401 0.066 Uiso 1 1 calc R U
C47 C 0.2130(7) 0.0109(3) 0.5472(4) 0.0385(17) Uani 1 1 d . .
H47 H 0.1301 -0.0039 0.5496 0.046 Uiso 1 1 calc R U
H47A H 0.2133 0.0316 0.5052 0.046 Uiso 1 1 calc R U
C48 C 0.2355(6) 0.0434(2) 0.6099(3) 0.0332(15) Uani 1 1 d . .
H48 H 0.3172 0.0591 0.6065 0.040 Uiso 1 1 calc R U
H48A H 0.2386 0.0224 0.6517 0.040 Uiso 1 1 calc R U
C49 C 0.1402(6) 0.0834(3) 0.6193(3) 0.0347(15) Uani 1 1 d . .
H49 H 0.0571 0.0686 0.6158 0.042 Uiso 1 1 calc R U
H49A H 0.1461 0.1076 0.5815 0.042 Uiso 1 1 calc R U
C50 C 0.1559(6) 0.1098(3) 0.6883(4) 0.0389(17) Uani 1 1 d . .
H50 H 0.1431 0.0866 0.7260 0.058 Uiso 1 1 calc R U
H50A H 0.0956 0.1365 0.6904 0.058 Uiso 1 1 calc R U
H50B H 0.2392 0.1235 0.6931 0.058 Uiso 1 1 calc R U

loop_
_atom_site_aniso_label
_atom_site_aniso_U_11
_atom_site_aniso_U_22
_atom_site_aniso_U_33
_atom_site_aniso_U_23
_atom_site_aniso_U_13
_atom_site_aniso_U_12
Ir1 0.01216(10) 0.01422(11) 0.01871(12) 0.00090(8) 0.00351(8) 0.00135(7)
P1 0.0122(6) 0.0162(7) 0.0219(7) 0.0008(6) 0.0051(5) 0.0001(5)
P2 0.0143(6) 0.0147(7) 0.0214(7) 0.0011(5) 0.0063(5) 0.0017(5)
C1 0.019(3) 0.013(3) 0.030(3) 0.002(2) 0.000(2) 0.010(2)
C2 0.028(3) 0.020(3) 0.028(3) 0.007(2) 0.008(3) 0.006(2)
N1 0.012(2) 0.009(2) 0.026(3) 0.0066(18) 0.0033(18) 0.0048(16)
B1 0.015(3) 0.013(3) 0.028(4) 0.001(2) 0.006(3) 0.000(2)
N2 0.018(2) 0.018(2) 0.022(2) 0.0009(19) 0.0039(19) 0.0008(18)
C3 0.016(3) 0.012(3) 0.022(3) -0.001(2) 0.003(2) -0.002(2)
C4 0.018(3) 0.018(3) 0.032(3) -0.005(2) 0.001(2) -0.001(2)
C5 0.016(3) 0.017(3) 0.031(3) -0.002(2) -0.008(2) 0.006(2)
C6 0.024(3) 0.019(3) 0.032(3) 0.004(2) -0.003(3) -0.001(2)
C7 0.016(3) 0.019(3) 0.027(3) 0.000(2) 0.002(2) -0.002(2)
C8 0.019(3) 0.013(3) 0.021(3) 0.001(2) 0.001(2) -0.002(2)
C9 0.017(3) 0.012(3) 0.027(3) 0.005(2) 0.004(2) 0.000(2)
C10 0.019(3) 0.016(3) 0.023(3) 0.003(2) 0.006(2) 0.004(2)
C11 0.025(3) 0.020(3) 0.030(3) -0.008(2) 0.008(3) -0.008(2)
C12 0.021(3) 0.028(3) 0.023(3) 0.002(2) 0.008(2) 0.001(2)
C13 0.021(3) 0.021(3) 0.026(3) 0.002(2) 0.003(2) 0.000(2)
C14 0.026(3) 0.024(3) 0.038(4) -0.008(3) 0.009(3) -0.007(2)
C15 0.015(3) 0.033(4) 0.047(4) 0.003(3) 0.000(3) -0.006(2)
C16 0.018(3) 0.018(3) 0.026(3) -0.001(2) 0.004(2) 0.001(2)
C17 0.023(3) 0.018(3) 0.021(3) 0.001(2) 0.003(2) -0.001(2)
C18 0.020(3) 0.025(3) 0.032(3) -0.005(3) 0.005(2) -0.003(2)
C19 0.031(3) 0.020(3) 0.033(4) 0.001(3) 0.010(3) -0.001(2)
C20 0.020(3) 0.016(3) 0.027(3) -0.005(2) 0.007(2) -0.001(2)
C21 0.024(3) 0.026(3) 0.025(3) -0.004(2) 0.004(2) -0.009(2)
C22 0.026(3) 0.042(4) 0.031(4) -0.020(3) -0.004(3) -0.006(3)
Ir2 0.01603(11) 0.01474(11) 0.01955(12) 0.00075(8) 0.00171(8) -0.00206(8)
P3 0.0176(7) 0.0155(7) 0.0229(8) 0.0007(6) 0.0005(6) -0.0013(5)
P4 0.0126(6) 0.0156(7) 0.0216(7) 0.0008(6) 0.0043(5) -0.0015(5)
C23 0.035(3) 0.018(3) 0.030(3) 0.006(2) -0.001(3) -0.005(2)
C24 0.027(3) 0.016(3) 0.034(4) 0.006(2) -0.001(3) -0.009(2)
N3 0.016(2) 0.019(2) 0.025(3) 0.000(2) 0.0017(19) -0.0048(18)
B2 0.017(3) 0.018(3) 0.025(4) 0.004(3) 0.007(3) -0.002(2)
N4 0.018(2) 0.017(2) 0.023(3) 0.0011(19) 0.0021(19) -0.0024(18)
C25 0.012(2) 0.015(3) 0.029(3) -0.002(2) 0.008(2) 0.000(2)
C26 0.021(3) 0.018(3) 0.031(3) -0.001(2) 0.008(2) 0.002(2)
C27 0.022(3) 0.016(3) 0.031(3) 0.000(2) 0.012(2) 0.002(2)
C28 0.023(3) 0.012(3) 0.033(3) -0.006(2) 0.012(2) -0.003(2)
C29 0.014(3) 0.014(3) 0.031(3) -0.006(2) 0.004(2) -0.001(2)
C30 0.016(3) 0.017(3) 0.028(3) 0.001(2) 0.005(2) 0.000(2)
C31 0.023(3) 0.015(3) 0.031(3) 0.003(2) -0.001(3) -0.002(2)
C32 0.024(3) 0.020(3) 0.033(3) -0.003(3) 0.003(3) 0.001(2)
C33 0.033(3) 0.020(3) 0.033(4) -0.009(3) 0.002(3) 0.006(3)
C34 0.035(4) 0.026(3) 0.038(4) -0.003(3) 0.006(3) 0.003(3)
C35 0.027(3) 0.018(3) 0.031(3) 0.003(2) -0.001(3) -0.001(2)
C36 0.028(3) 0.023(3) 0.037(4) 0.002(3) -0.005(3) 0.007(2)
C37 0.026(3) 0.024(3) 0.046(4) -0.003(3) 0.003(3) 0.004(2)
C38 0.016(3) 0.013(3) 0.024(3) -0.001(2) 0.006(2) -0.002(2)
C39 0.016(3) 0.023(3) 0.024(3) 0.000(2) 0.004(2) -0.002(2)
C40 0.027(3) 0.024(3) 0.032(3) -0.004(3) 0.004(3) 0.003(2)
C41 0.022(3) 0.040(4) 0.036(4) 0.001(3) 0.013(3) -0.003(3)
C42 0.022(3) 0.017(3) 0.023(3) -0.003(2) 0.004(2) -0.001(2)
C43 0.022(3) 0.032(4) 0.026(3) -0.006(3) 0.000(2) 0.000(2)
C44 0.025(3) 0.023(3) 0.029(3) -0.005(2) 0.005(3) 0.001(2)
C45 0.115(9) 0.056(6) 0.070(7) -0.012(5) 0.045(6) 0.004(6)
C46 0.063(6) 0.047(5) 0.057(5) -0.001(4) 0.015(4) 0.008(4)
C47 0.043(4) 0.033(4) 0.040(4) 0.002(3) 0.017(3) -0.006(3)
C48 0.025(3) 0.038(4) 0.037(4) 0.003(3) 0.003(3) -0.008(3)
C49 0.032(4) 0.038(4) 0.034(4) -0.002(3) 0.003(3) -0.008(3)
C50 0.032(4) 0.051(5) 0.034(4) -0.008(3) 0.008(3) -0.002(3)

loop_
_atom_type_symbol
_atom_type_description
_atom_type_scat_dispersion_real
_atom_type_scat_dispersion_imag
_atom_type_scat_source
C C 0.0033 0.0016 'International Tables Vol C Tables 4.2.6.8 and 6.1.1.4'
H H 0.0000 0.0000 'International Tables Vol C Tables 4.2.6.8 and 6.1.1.4'
B B 0.0013 0.0007 'International Tables Vol C Tables 4.2.6.8 and 6.1.1.4'
N N 0.0061 0.0033 'International Tables Vol C Tables 4.2.6.8 and 6.1.1.4'
P P 0.1023 0.0942 'International Tables Vol C Tables 4.2.6.8 and 6.1.1.4'
Ir Ir -1.4442 7.9887 'International Tables Vol C Tables 4.2.6.8 and 6.1.1.4'

loop_
_geom_angle_atom_site_label_1
_geom_angle_atom_site_label_2
_geom_angle_atom_site_label_3
_geom_angle
B1 Ir1 C1 158.7(2)
B1 Ir1 C2 159.7(2)
C1 Ir1 C2 37.4(2)
B1 Ir1 P2 75.75(18)
C1 Ir1 P2 124.01(16)
C2 Ir1 P2 86.65(16)
B1 Ir1 P1 75.26(18)
C1 Ir1 P1 86.17(16)
C2 Ir1 P1 123.50(16)
P2 Ir1 P1 149.45(5)
C13 P1 C10 104.3(3)
C13 P1 C9 101.7(3)
C10 P1 C9 101.9(3)
C13 P1 Ir1 116.2(2)
C10 P1 Ir1 118.88(18)
C9 P1 Ir1 111.67(18)
C20 P2 C17 103.9(3)
C20 P2 C16 101.4(3)
C17 P2 C16 101.6(3)
C20 P2 Ir1 116.56(18)
C17 P2 Ir1 119.15(19)
C16 P2 Ir1 111.78(18)
C2 C1 Ir1 71.8(3)
C2 C1 H1 116.4
Ir1 C1 H1 116.4
C2 C1 H1A 116.4
Ir1 C1 H1A 116.4
H1 C1 H1A 113.4
C1 C2 Ir1 70.8(3)
C1 C2 H2 116.5
Ir1 C2 H2 116.5
C1 C2 H2A 116.5
Ir1 C2 H2A 116.5
H2 C2 H2A 113.5
C8 N1 C9 129.2(5)
C8 N1 B1 109.8(4)
C9 N1 B1 120.6(4)
N2 B1 N1 105.1(5)
N2 B1 Ir1 126.9(4)
N1 B1 Ir1 127.8(4)
C3 N2 C16 128.8(5)
C3 N2 B1 109.7(5)
C16 N2 B1 121.4(5)
C4 C3 N2 132.2(5)
C4 C3 C8 120.0(5)
N2 C3 C8 107.8(5)
C3 C4 C5 118.5(5)
C3 C4 H4 120.7
C5 C4 H4 120.7
C6 C5 C4 121.3(5)
C6 C5 H5 119.4
C4 C5 H5 119.4
C5 C6 C7 120.9(5)
C5 C6 H6 119.6
C7 C6 H6 119.6
C8 C7 C6 118.6(5)
C8 C7 H7 120.7
C6 C7 H7 120.7
C7 C8 N1 131.8(5)
C7 C8 C3 120.7(5)
N1 C8 C3 107.5(5)
N1 C9 P1 103.2(3)
N1 C9 H9 111.1
P1 C9 H9 111.1
N1 C9 H9A 111.1
P1 C9 H9A 111.1
H9 C9 H9A 109.1
C11 C10 C12 110.6(5)
C11 C10 P1 109.7(4)
C12 C10 P1 114.2(4)
C11 C10 H10 107.3
C12 C10 H10 107.3
P1 C10 H10 107.3
C10 C11 H11 109.5
C10 C11 H11A 109.5
H11 C11 H11A 109.5
C10 C11 H11B 109.5
H11 C11 H11B 109.5
H11A C11 H11B 109.5
C10 C12 H12 109.5
C10 C12 H12A 109.5
H12 C12 H12A 109.5
C10 C12 H12B 109.5
H12 C12 H12B 109.5
H12A C12 H12B 109.5
C15 C13 C14 111.2(5)
C15 C13 P1 113.1(4)
C14 C13 P1 110.4(4)
C15 C13 H13 107.3
C14 C13 H13 107.3
P1 C13 H13 107.3
C13 C14 H14 109.5
C13 C14 H14A 109.5
H14 C14 H14A 109.5
C13 C14 H14B 109.5
H14 C14 H14B 109.5
H14A C14 H14B 109.5
C13 C15 H15 109.5
C13 C15 H15A 109.5
H15 C15 H15A 109.5
C13 C15 H15B 109.5
H15 C15 H15B 109.5
H15A C15 H15B 109.5
N2 C16 P2 103.2(4)
N2 C16 H16 111.1
P2 C16 H16 111.1
N2 C16 H16A 111.1
P2 C16 H16A 111.1
H16 C16 H16A 109.1
C18 C17 C19 111.3(5)
C18 C17 P2 110.7(4)
C19 C17 P2 113.5(4)
C18 C17 H17 107.0
C19 C17 H17 107.0
P2 C17 H17 107.0
C17 C18 H18 109.5
C17 C18 H18A 109.5
H18 C18 H18A 109.5
C17 C18 H18B 109.5
H18 C18 H18B 109.5
H18A C18 H18B 109.5
C17 C19 H19 109.5
C17 C19 H19A 109.5
H19 C19 H19A 109.5
C17 C19 H19B 109.5
H19 C19 H19B 109.5
H19A C19 H19B 109.5
C21 C20 C22 111.2(5)
C21 C20 P2 109.8(4)
C22 C20 P2 112.9(4)
C21 C20 H20 107.6
C22 C20 H20 107.6
P2 C20 H20 107.6
C20 C21 H21 109.5
C20 C21 H21A 109.5
H21 C21 H21A 109.5
C20 C21 H21B 109.5
H21 C21 H21B 109.5
H21A C21 H21B 109.5
C20 C22 H22 109.5
C20 C22 H22A 109.5
H22 C22 H22A 109.5
C20 C22 H22B 109.5
H22 C22 H22B 109.5
H22A C22 H22B 109.5
B2 Ir2 C23 158.5(2)
B2 Ir2 C24 158.9(2)
C23 Ir2 C24 37.4(2)
B2 Ir2 P4 75.68(19)
C23 Ir2 P4 124.25(16)
C24 Ir2 P4 87.00(16)
B2 Ir2 P3 75.66(19)
C23 Ir2 P3 86.20(16)
C24 Ir2 P3 123.52(16)
P4 Ir2 P3 148.66(5)
C35 P3 C32 104.6(3)
C35 P3 C31 101.5(3)
C32 P3 C31 102.7(3)
C35 P3 Ir2 119.8(2)
C32 P3 Ir2 114.4(2)
C31 P3 Ir2 111.77(19)
C42 P4 C39 103.2(3)
C42 P4 C38 103.5(3)
C39 P4 C38 101.6(2)
C42 P4 Ir2 119.46(19)
C39 P4 Ir2 115.57(19)
C38 P4 Ir2 111.47(18)
C24 C23 Ir2 71.7(3)
C24 C23 H23 116.4
Ir2 C23 H23 116.4
C24 C23 H23A 116.4
Ir2 C23 H23A 116.4
H23 C23 H23A 113.4
C23 C24 Ir2 70.9(3)
C23 C24 H24 116.5
Ir2 C24 H24 116.5
C23 C24 H24A 116.5
Ir2 C24 H24A 116.5
H24 C24 H24A 113.5
C30 N3 B2 109.6(5)
C30 N3 C31 129.8(5)
B2 N3 C31 120.4(5)
N4 B2 N3 104.5(5)
N4 B2 Ir2 128.0(4)
N3 B2 Ir2 127.1(4)
C25 N4 B2 110.5(5)
C25 N4 C38 128.9(5)
B2 N4 C38 120.1(5)
C26 C25 N4 132.5(5)
C26 C25 C30 120.2(5)
N4 C25 C30 107.4(5)
C25 C26 C27 119.0(6)
C25 C26 H26 120.5
C27 C26 H26 120.5
C28 C27 C26 120.5(6)
C28 C27 H27 119.7
C26 C27 H27 119.7
C27 C28 C29 121.3(5)
C27 C28 H28 119.3
C29 C28 H28 119.3
C30 C29 C28 117.7(5)
C30 C29 H29 121.1
C28 C29 H29 121.1
C29 C30 N3 131.0(5)
C29 C30 C25 121.2(5)
N3 C30 C25 107.8(5)
N3 C31 P3 103.1(4)
N3 C31 H31 111.1
P3 C31 H31 111.1
N3 C31 H31A 111.1
P3 C31 H31A 111.1
H31 C31 H31A 109.1
C34 C32 C33 109.9(5)
C34 C32 P3 112.1(4)
C33 C32 P3 110.1(4)
C34 C32 H32 108.2
C33 C32 H32 108.2
P3 C32 H32 108.2
C32 C33 H33 109.5
C32 C33 H33A 109.5
H33 C33 H33A 109.5
C32 C33 H33B 109.5
H33 C33 H33B 109.5
H33A C33 H33B 109.5
C32 C34 H34 109.5
C32 C34 H34A 109.5
H34 C34 H34A 109.5
C32 C34 H34B 109.5
H34 C34 H34B 109.5
H34A C34 H34B 109.5
C36 C35 C37 110.4(5)
C36 C35 P3 114.6(4)
C37 C35 P3 110.0(4)
C36 C35 H35 107.2
C37 C35 H35 107.2
P3 C35 H35 107.2
C35 C36 H36 109.5
C35 C36 H36A 109.5
H36 C36 H36A 109.5
C35 C36 H36B 109.5
H36 C36 H36B 109.5
H36A C36 H36B 109.5
C35 C37 H37 109.5
C35 C37 H37A 109.5
H37 C37 H37A 109.5
C35 C37 H37B 109.5
H37 C37 H37B 109.5
H37A C37 H37B 109.5
N4 C38 P4 103.1(4)
N4 C38 H38 111.1
P4 C38 H38 111.1
N4 C38 H38A 111.1
P4 C38 H38A 111.1
H38 C38 H38A 109.1
C40 C39 C41 110.0(5)
C40 C39 P4 111.0(4)
C41 C39 P4 112.4(4)
C40 C39 H39 107.8
C41 C39 H39 107.8
P4 C39 H39 107.8
C39 C40 H40 109.5
C39 C40 H40A 109.5
H40 C40 H40A 109.5
C39 C40 H40B 109.5
H40 C40 H40B 109.5
H40A C40 H40B 109.5
C39 C41 H41 109.5
C39 C41 H41A 109.5
H41 C41 H41A 109.5
C39 C41 H41B 109.5
H41 C41 H41B 109.5
H41A C41 H41B 109.5
C44 C42 C43 109.3(5)
C44 C42 P4 111.8(4)
C43 C42 P4 114.5(4)
C44 C42 H42 106.9
C43 C42 H42 106.9
P4 C42 H42 106.9
C42 C43 H43 109.5
C42 C43 H43A 109.5
H43 C43 H43A 109.5
C42 C43 H43B 109.5
H43 C43 H43B 109.5
H43A C43 H43B 109.5
C42 C44 H44 109.5
C42 C44 H44A 109.5
H44 C44 H44A 109.5
C42 C44 H44B 109.5
H44 C44 H44B 109.5
H44A C44 H44B 109.5
C46 C45 H45 109.5
C46 C45 H45A 109.5
H45 C45 H45A 109.5
C46 C45 H45B 109.5
H45 C45 H45B 109.5
H45A C45 H45B 109.5
C47 C46 C45 112.9(8)
C47 C46 H46 109.0
C45 C46 H46 109.0
C47 C46 H46A 109.0
C45 C46 H46A 109.0
H46 C46 H46A 107.8
C46 C47 C48 114.5(7)
C46 C47 H47 108.6
C48 C47 H47 108.6
C46 C47 H47A 108.6
C48 C47 H47A 108.6
H47 C47 H47A 107.6
C47 C48 C49 115.2(6)
C47 C48 H48 108.5
C49 C48 H48 108.5
C47 C48 H48A 108.5
C49 C48 H48A 108.5
H48 C48 H48A 107.5
C48 C49 C50 113.0(6)
C48 C49 H49 109.0
C50 C49 H49 109.0
C48 C49 H49A 109.0
C50 C49 H49A 109.0
H49 C49 H49A 107.8
C49 C50 H50 109.5
C49 C50 H50A 109.5
H50 C50 H50A 109.5
C49 C50 H50B 109.5
H50 C50 H50B 109.5
H50A C50 H50B 109.5

loop_
_geom_bond_atom_site_label_1
_geom_bond_atom_site_label_2
_geom_bond_distance
Ir1 B1 2.069(6)
Ir1 C1 2.181(5)
Ir1 C2 2.194(6)
Ir1 P2 2.2856(14)
Ir1 P1 2.2884(14)
P1 C13 1.855(6)
P1 C10 1.860(6)
P1 C9 1.882(5)
P2 C20 1.851(6)
P2 C17 1.855(6)
P2 C16 1.877(6)
C1 C2 1.402(8)
C1 H1 0.9900
C1 H1A 0.9900
C2 H2 0.9900
C2 H2A 0.9900
N1 C8 1.393(6)
N1 C9 1.429(6)
N1 B1 1.439(8)
B1 N2 1.438(7)
N2 C3 1.393(7)
N2 C16 1.431(7)
C3 C4 1.382(7)
C3 C8 1.439(7)
C4 C5 1.408(8)
C4 H4 0.9500
C5 C6 1.377(8)
C5 H5 0.9500
C6 C7 1.409(8)
C6 H6 0.9500
C7 C8 1.374(8)
C7 H7 0.9500
C9 H9 0.9900
C9 H9A 0.9900
C10 C11 1.521(7)
C10 C12 1.527(7)
C10 H10 1.0000
C11 H11 0.9800
C11 H11A 0.9800
C11 H11B 0.9800
C12 H12 0.9800
C12 H12A 0.9800
C12 H12B 0.9800
C13 C15 1.521(8)
C13 C14 1.526(8)
C13 H13 1.0000
C14 H14 0.9800
C14 H14A 0.9800
C14 H14B 0.9800
C15 H15 0.9800
C15 H15A 0.9800
C15 H15B 0.9800
C16 H16 0.9900
C16 H16A 0.9900
C17 C18 1.523(8)
C17 C19 1.541(8)
C17 H17 1.0000
C18 H18 0.9800
C18 H18A 0.9800
C18 H18B 0.9800
C19 H19 0.9800
C19 H19A 0.9800
C19 H19B 0.9800
C20 C21 1.535(7)
C20 C22 1.553(9)
C20 H20 1.0000
C21 H21 0.9800
C21 H21A 0.9800
C21 H21B 0.9800
C22 H22 0.9800
C22 H22A 0.9800
C22 H22B 0.9800
Ir2 B2 2.064(6)
Ir2 C23 2.178(6)
Ir2 C24 2.188(5)
Ir2 P4 2.2799(15)
Ir2 P3 2.2807(15)
P3 C35 1.852(6)
P3 C32 1.853(6)
P3 C31 1.873(6)
P4 C42 1.845(6)
P4 C39 1.858(6)
P4 C38 1.885(5)
C23 C24 1.399(8)
C23 H23 0.9900
C23 H23A 0.9900
C24 H24 0.9900
C24 H24A 0.9900
N3 C30 1.393(7)
N3 B2 1.441(7)
N3 C31 1.448(7)
B2 N4 1.429(8)
N4 C25 1.387(7)
N4 C38 1.452(7)
C25 C26 1.381(8)
C25 C30 1.430(8)
C26 C27 1.401(8)
C26 H26 0.9500
C27 C28 1.395(8)
C27 H27 0.9500
C28 C29 1.410(8)
C28 H28 0.9500
C29 C30 1.384(7)
C29 H29 0.9500
C31 H31 0.9900
C31 H31A 0.9900
C32 C34 1.530(8)
C32 C33 1.533(8)
C32 H32 1.0000
C33 H33 0.9800
C33 H33A 0.9800
C33 H33B 0.9800
C34 H34 0.9800
C34 H34A 0.9800
C34 H34B 0.9800
C35 C36 1.529(8)
C35 C37 1.548(8)
C35 H35 1.0000
C36 H36 0.9800
C36 H36A 0.9800
C36 H36B 0.9800
C37 H37 0.9800
C37 H37A 0.9800
C37 H37B 0.9800
C38 H38 0.9900
C38 H38A 0.9900
C39 C40 1.527(8)
C39 C41 1.528(8)
C39 H39 1.0000
C40 H40 0.9800
C40 H40A 0.9800
C40 H40B 0.9800
C41 H41 0.9800
C41 H41A 0.9800
C41 H41B 0.9800
C42 C44 1.529(7)
C42 C43 1.530(8)
C42 H42 1.0000
C43 H43 0.9800
C43 H43A 0.9800
C43 H43B 0.9800
C44 H44 0.9800
C44 H44A 0.9800
C44 H44B 0.9800
C45 C46 1.532(11)
C45 H45 0.9800
C45 H45A 0.9800
C45 H45B 0.9800
C46 C47 1.503(10)
C46 H46 0.9900
C46 H46A 0.9900
C47 C48 1.514(9)
C47 H47 0.9900
C47 H47A 0.9900
C48 C49 1.519(9)
C48 H48 0.9900
C48 H48A 0.9900
C49 C50 1.521(9)
C49 H49 0.9900
C49 H49A 0.9900
C50 H50 0.9800
C50 H50A 0.9800
C50 H50B 0.9800

loop_
_geom_torsion_atom_site_label_1
_geom_torsion_atom_site_label_2
_geom_torsion_atom_site_label_3
_geom_torsion_atom_site_label_4
_geom_torsion
C8 N1 B1 N2 2.2(6)
C9 N1 B1 N2 176.1(5)
C8 N1 B1 Ir1 -172.5(4)
C9 N1 B1 Ir1 1.3(8)
N1 B1 N2 C3 -2.6(6)
Ir1 B1 N2 C3 172.2(4)
N1 B1 N2 C16 -179.7(5)
Ir1 B1 N2 C16 -4.9(8)
C16 N2 C3 C4 -1.8(10)
B1 N2 C3 C4 -178.6(6)
C16 N2 C3 C8 178.8(5)
B1 N2 C3 C8 2.0(6)
N2 C3 C4 C5 -178.2(5)
C8 C3 C4 C5 1.1(8)
C3 C4 C5 C6 -0.8(8)
C4 C5 C6 C7 0.1(9)
C5 C6 C7 C8 0.3(9)
C6 C7 C8 N1 179.2(6)
C6 C7 C8 C3 0.0(8)
C9 N1 C8 C7 6.5(10)
B1 N1 C8 C7 179.7(6)
C9 N1 C8 C3 -174.2(5)
B1 N1 C8 C3 -1.1(6)
C4 C3 C8 C7 -0.7(8)
N2 C3 C8 C7 178.8(5)
C4 C3 C8 N1 179.9(5)
N2 C3 C8 N1 -0.6(6)
C8 N1 C9 P1 -179.9(4)
B1 N1 C9 P1 7.6(6)
C13 P1 C9 N1 112.2(4)
C10 P1 C9 N1 -140.2(4)
Ir1 P1 C9 N1 -12.3(4)
C13 P1 C10 C11 177.9(4)
C9 P1 C10 C11 72.4(4)
Ir1 P1 C10 C11 -50.8(4)
C13 P1 C10 C12 53.0(5)
C9 P1 C10 C12 -52.5(5)
Ir1 P1 C10 C12 -175.7(3)
C10 P1 C13 C15 63.6(5)
C9 P1 C13 C15 169.2(4)
Ir1 P1 C13 C15 -69.3(5)
C10 P1 C13 C14 -171.2(4)
C9 P1 C13 C14 -65.5(5)
Ir1 P1 C13 C14 55.9(5)
C3 N2 C16 P2 -179.8(4)
B1 N2 C16 P2 -3.3(6)
C20 P2 C16 N2 -116.2(4)
C17 P2 C16 N2 136.8(4)
Ir1 P2 C16 N2 8.7(4)
C20 P2 C17 C18 -175.7(4)
C16 P2 C17 C18 -70.6(4)
Ir1 P2 C17 C18 52.6(4)
C20 P2 C17 C19 -49.7(5)
C16 P2 C17 C19 55.3(5)
Ir1 P2 C17 C19 178.6(3)
C17 P2 C20 C21 178.6(4)
C16 P2 C20 C21 73.4(4)
Ir1 P2 C20 C21 -48.2(4)
C17 P2 C20 C22 -56.7(5)
C16 P2 C20 C22 -161.9(4)
Ir1 P2 C20 C22 76.5(4)
C30 N3 B2 N4 -4.1(6)
C31 N3 B2 N4 180.0(5)
C30 N3 B2 Ir2 169.9(4)
C31 N3 B2 Ir2 -6.0(8)
N3 B2 N4 C25 3.8(6)
Ir2 B2 N4 C25 -170.1(4)
N3 B2 N4 C38 176.7(5)
Ir2 B2 N4 C38 2.8(8)
B2 N4 C25 C26 178.6(6)
C38 N4 C25 C26 6.4(10)
B2 N4 C25 C30 -2.2(6)
C38 N4 C25 C30 -174.3(5)
N4 C25 C26 C27 -179.8(6)
C30 C25 C26 C27 1.0(8)
C25 C26 C27 C28 -0.9(8)
C26 C27 C28 C29 0.7(8)
C27 C28 C29 C30 -0.6(8)
C28 C29 C30 N3 -179.1(5)
C28 C29 C30 C25 0.7(8)
B2 N3 C30 C29 -177.3(6)
C31 N3 C30 C29 -1.8(10)
B2 N3 C30 C25 2.9(6)
C31 N3 C30 C25 178.3(5)
C26 C25 C30 C29 -0.9(8)
N4 C25 C30 C29 179.7(5)
C26 C25 C30 N3 178.9(5)
N4 C25 C30 N3 -0.4(6)
C30 N3 C31 P3 179.7(5)
B2 N3 C31 P3 -5.3(6)
C35 P3 C31 N3 141.4(4)
C32 P3 C31 N3 -110.5(4)
Ir2 P3 C31 N3 12.6(4)
C35 P3 C32 C34 -68.0(5)
C31 P3 C32 C34 -173.6(4)
Ir2 P3 C32 C34 65.0(5)
C35 P3 C32 C33 169.4(4)
C31 P3 C32 C33 63.7(5)
Ir2 P3 C32 C33 -57.6(4)
C32 P3 C35 C36 -49.8(5)
C31 P3 C35 C36 56.7(5)
Ir2 P3 C35 C36 -179.7(4)
C32 P3 C35 C37 -174.9(4)
C31 P3 C35 C37 -68.3(5)
Ir2 P3 C35 C37 55.2(5)
C25 N4 C38 P4 178.3(5)
B2 N4 C38 P4 6.8(6)
C42 P4 C38 N4 -142.0(3)
C39 P4 C38 N4 111.3(4)
Ir2 P4 C38 N4 -12.4(4)
C42 P4 C39 C40 -171.0(4)
C38 P4 C39 C40 -64.0(5)
Ir2 P4 C39 C40 56.8(5)
C42 P4 C39 C41 65.4(5)
C38 P4 C39 C41 172.3(4)
Ir2 P4 C39 C41 -66.9(5)
C39 P4 C42 C44 179.3(4)
C38 P4 C42 C44 73.8(4)
Ir2 P4 C42 C44 -50.8(5)
C39 P4 C42 C43 54.3(5)
C38 P4 C42 C43 -51.2(5)
Ir2 P4 C42 C43 -175.8(3)
C45 C46 C47 C48 -176.9(7)
C46 C47 C48 C49 -177.8(6)
C47 C48 C49 C50 171.2(6)
